data_7115476
loop_
_publ_author_name
'Adi E. Nako'
'Sarah J. Gates'
'Nicole Schadel'
'Andrew J. P. White'
'Mark R. Crimmin'

_publ_section_title
;
 Yttrium-catalysed dehydrocoupling of alanes with amines
;
_journal_name_full Chem.Commun.
_journal_page_first 9536
_journal_paper_doi 10.1039/C4cc04484C
_journal_volume 50
_journal_year 2014
_chemical_formula_moiety 'C33 H44 Al F2 N5'
_chemical_formula_sum 'C33 H44 Al F2 N5'
_chemical_formula_weight 575.71
_chemical_name_systematic
;
 ?
;
_space_group_crystal_system monoclinic
_space_group_IT_number 14
_space_group_name_Hall '-P 2ybc'
_space_group_name_H-M_alt 'P 1 21/c 1'
_symmetry_space_group_name_Hall '-P 2ybc'
_symmetry_space_group_name_H-M 'P 1 21/c 1'
_atom_sites_solution_hydrogens mixed
_audit_creation_method SHELXL
_cell_angle_alpha 90
_cell_angle_beta 94.3724(13)
_cell_angle_gamma 90
_cell_formula_units_Z 4
_cell_length_a 9.13917(11)
_cell_length_b 15.5779(3)
_cell_length_c 22.9215(4)
_cell_measurement_reflns_used 5104
_cell_measurement_temperature 173
_cell_measurement_theta_max 73.5250
_cell_measurement_theta_min 3.4070
_cell_volume 3253.82(9)
_computing_cell_refinement 'CrysAlisPro, Agilent Technologies'
_computing_data_collection 'CrysAlisPro, Agilent Technologies'
_computing_data_reduction 'CrysAlisPro, Agilent Technologies'
_computing_molecular_graphics 'Bruker SHELXTL'
_computing_publication_material 'CIFTAB-2013 (Sheldrick, 2013)'
_computing_structure_refinement 'SHELXL-2013 (Sheldrick, 2013)'
_computing_structure_solution 'SHELXS-2013 (Sheldrick, 2013)'
_diffrn_ambient_temperature 173
_diffrn_detector_area_resol_mean 10.4115
_diffrn_measured_fraction_theta_full 0.986
_diffrn_measured_fraction_theta_max 0.953
_diffrn_measurement_device_type 'Agilent Xcalibur PX Ultra A'
_diffrn_measurement_method 'omega scans'
_diffrn_radiation_type CuK\a
_diffrn_radiation_wavelength 1.54184
_diffrn_reflns_av_R_equivalents 0.0218
_diffrn_reflns_av_unetI/netI 0.0300
_diffrn_reflns_Laue_measured_fraction_full 0.986
_diffrn_reflns_Laue_measured_fraction_max 0.953
_diffrn_reflns_limit_h_max 9
_diffrn_reflns_limit_h_min -11
_diffrn_reflns_limit_k_max 18
_diffrn_reflns_limit_k_min -18
_diffrn_reflns_limit_l_max 27
_diffrn_reflns_limit_l_min -20
_diffrn_reflns_number 11093
_diffrn_reflns_point_group_measured_fraction_full 0.986
_diffrn_reflns_point_group_measured_fraction_max 0.953
_diffrn_reflns_theta_full 67.684
_diffrn_reflns_theta_max 73.651
_diffrn_reflns_theta_min 3.434
_diffrn_source 'Enhance Ultra (Cu) X-ray Source'
_exptl_absorpt_coefficient_mu 0.870
_exptl_absorpt_correction_T_max 0.906
_exptl_absorpt_correction_T_min 0.760
_exptl_absorpt_correction_type analytical
_exptl_absorpt_process_details
;
CrysAlisPro, Agilent Technologies,
Version 1.171.37.33a (release 28-03-2014 CrysAlis171 .NET)
(compiled Mar 28 2014,12:25:20)
Analytical numeric absorption correction using a multifaceted crystal
model based on expressions derived by R.C. Clark & J.S. Reid.
(Clark, R. C. & Reid, J. S. (1995). Acta Cryst. A51, 887-897)
Empirical absorption correction using spherical harmonics,
implemented in SCALE3 ABSPACK scaling algorithm.
;
_exptl_crystal_colour Colourless
_exptl_crystal_density_diffrn 1.175
_exptl_crystal_description needles
_exptl_crystal_F_000 1232
_exptl_crystal_size_max 0.61
_exptl_crystal_size_mid 0.15
_exptl_crystal_size_min 0.12
_refine_diff_density_max 0.225
_refine_diff_density_min -0.208
_refine_diff_density_rms 0.036
_refine_ls_extinction_coef 0.00061(9)
_refine_ls_extinction_expression Fc^*^=kFc[1+0.001xFc^2^\l^3^/sin(2\q)]^-1/4^
_refine_ls_extinction_method SHELXL
_refine_ls_goodness_of_fit_ref 1.043
_refine_ls_hydrogen_treatment mixed
_refine_ls_matrix_type full
_refine_ls_number_parameters 383
_refine_ls_number_reflns 6268
_refine_ls_number_restraints 2
_refine_ls_restrained_S_all 1.043
_refine_ls_R_factor_all 0.0454
_refine_ls_R_factor_gt 0.0384
_refine_ls_shift/su_max 0.001
_refine_ls_shift/su_mean 0.000
_refine_ls_structure_factor_coef Fsqd
_refine_ls_weighting_details 'w=1/[\s^2^(Fo^2^)+(0.0519P)^2^+0.5450P] where P=(Fo^2^+2Fc^2^)/3'
_refine_ls_weighting_scheme calc
_refine_ls_wR_factor_gt 0.1005
_refine_ls_wR_factor_ref 0.1067
_reflns_Friedel_coverage 0.000
_reflns_number_gt 5363
_reflns_number_total 6268
_reflns_threshold_expression 'I > 2\s(I)'
_cod_data_source_file c4cc04484c2.cif
_cod_data_source_block 3
_cod_original_cell_volume 3253.81(8)
_cod_database_code 7115476
_shelx_space_group_comment
;
The symmetry employed for this shelxl refinement is uniquely defined
by the following loop, which should always be used as a source of
symmetry information in preference to the above space-group names.
They are only intended as comments.
;
_shelxl_version_number 2013-4

loop_
_space_group_symop_operation_xyz
'x, y, z'
'-x, y+1/2, -z+1/2'
'-x, -y, -z'
'x, -y-1/2, z-1/2'

loop_
_atom_site_label
_atom_site_type_symbol
_atom_site_fract_x
_atom_site_fract_y
_atom_site_fract_z
_atom_site_U_iso_or_equiv
_atom_site_adp_type
_atom_site_occupancy
_atom_site_site_symmetry_order
_atom_site_calc_flag
_atom_site_refinement_flags_posn
_atom_site_refinement_flags_adp
Al1 Al 0.23894(4) 0.15794(3) 0.41373(2) 0.02792(11) Uani 1 1 d . .
N1 N 0.15998(11) 0.17045(7) 0.33575(5) 0.0272(2) Uani 1 1 d . .
C1 C 0.02683(14) 0.14159(9) 0.31695(6) 0.0310(3) Uani 1 1 d . .
C2 C -0.07242(14) 0.10893(10) 0.35484(6) 0.0353(3) Uani 1 1 d . .
H2A H -0.1569 0.0812 0.3370 0.042 Uiso 1 1 calc R U
C3 C -0.06128(13) 0.11253(9) 0.41622(6) 0.0330(3) Uani 1 1 d . .
N3 N 0.06015(12) 0.13766(7) 0.44709(5) 0.0306(2) Uani 1 1 d . .
C4 C -0.02060(16) 0.14279(11) 0.25244(6) 0.0413(3) Uani 1 1 d . .
H4A H -0.0033 0.2000 0.2365 0.062 Uiso 1 1 calc R U
H4B H -0.1253 0.1290 0.2467 0.062 Uiso 1 1 calc R U
H4C H 0.0360 0.1002 0.2322 0.062 Uiso 1 1 calc R U
C5 C -0.19601(15) 0.08751(12) 0.44662(7) 0.0450(4) Uani 1 1 d . .
H5A H -0.1706 0.0418 0.4750 0.068 Uiso 1 1 calc R U
H5B H -0.2723 0.0670 0.4176 0.068 Uiso 1 1 calc R U
H5C H -0.2325 0.1375 0.4670 0.068 Uiso 1 1 calc R U
C6 C 0.24719(13) 0.21788(9) 0.29639(6) 0.0289(3) Uani 1 1 d . .
C7 C 0.23250(16) 0.30761(9) 0.29462(7) 0.0372(3) Uani 1 1 d . .
C8 C 0.3244(2) 0.35336(10) 0.25989(8) 0.0522(4) Uani 1 1 d . .
H8A H 0.3155 0.4140 0.2575 0.063 Uiso 1 1 calc R U
C9 C 0.4279(2) 0.31236(11) 0.22898(9) 0.0553(5) Uani 1 1 d . .
H9A H 0.4906 0.3449 0.2062 0.066 Uiso 1 1 calc R U
C10 C 0.44038(17) 0.22443(10) 0.23109(7) 0.0432(4) Uani 1 1 d . .
H10A H 0.5112 0.1968 0.2093 0.052 Uiso 1 1 calc R U
C11 C 0.35091(14) 0.17510(9) 0.26465(6) 0.0310(3) Uani 1 1 d . .
C12 C 0.12105(17) 0.35640(10) 0.32770(7) 0.0409(3) Uani 1 1 d . .
H12A H 0.0830 0.3163 0.3571 0.049 Uiso 1 1 calc R U
C13 C 0.1888(2) 0.43359(11) 0.36084(8) 0.0515(4) Uani 1 1 d . .
H13A H 0.2720 0.4145 0.3872 0.077 Uiso 1 1 calc R U
H13B H 0.1150 0.4605 0.3837 0.077 Uiso 1 1 calc R U
H13C H 0.2229 0.4753 0.3329 0.077 Uiso 1 1 calc R U
C14 C -0.0089(2) 0.38494(13) 0.28644(9) 0.0591(5) Uani 1 1 d . .
H14A H -0.0514 0.3350 0.2655 0.089 Uiso 1 1 calc R U
H14B H 0.0247 0.4265 0.2582 0.089 Uiso 1 1 calc R U
H14C H -0.0832 0.4117 0.3091 0.089 Uiso 1 1 calc R U
C15 C 0.37273(14) 0.07876(9) 0.26663(6) 0.0331(3) Uani 1 1 d . .
H15A H 0.2991 0.0538 0.2919 0.040 Uiso 1 1 calc R U
C16 C 0.34958(18) 0.03739(10) 0.20602(7) 0.0444(3) Uani 1 1 d . .
H16A H 0.2513 0.0516 0.1886 0.067 Uiso 1 1 calc R U
H16B H 0.3592 -0.0251 0.2098 0.067 Uiso 1 1 calc R U
H16C H 0.4234 0.0592 0.1809 0.067 Uiso 1 1 calc R U
C17 C 0.52624(16) 0.05682(11) 0.29419(7) 0.0425(3) Uani 1 1 d . .
H17A H 0.5405 0.0834 0.3330 0.064 Uiso 1 1 calc R U
H17B H 0.6003 0.0786 0.2692 0.064 Uiso 1 1 calc R U
H17C H 0.5361 -0.0056 0.2980 0.064 Uiso 1 1 calc R U
C18 C 0.05871(16) 0.15096(9) 0.51075(6) 0.0356(3) Uani 1 1 d . .
H18A H 0.1582 0.1402 0.5295 0.043 Uiso 1 1 calc R U
H18B H -0.0091 0.1090 0.5268 0.043 Uiso 1 1 calc R U
C19 C 0.01058(18) 0.24212(11) 0.52584(8) 0.0483(4) Uani 1 1 d . .
H19A H -0.0377 0.2691 0.4903 0.058 Uiso 1 1 calc R U
H19B H -0.0625 0.2387 0.5555 0.058 Uiso 1 1 calc R U
N20 N 0.13174(17) 0.29583(10) 0.54817(7) 0.0538(4) Uani 1 1 d . .
C21 C 0.1819(3) 0.27085(19) 0.60728(11) 0.0896(8) Uani 1 1 d . .
H21A H 0.1045 0.2824 0.6336 0.134 Uiso 1 1 calc R U
H21B H 0.2699 0.3038 0.6201 0.134 Uiso 1 1 calc R U
H21C H 0.2052 0.2094 0.6081 0.134 Uiso 1 1 calc R U
C22 C 0.0914(3) 0.38634(15) 0.54739(13) 0.0908(8) Uani 1 1 d . .
H22A H 0.0592 0.4035 0.5073 0.136 Uiso 1 1 calc R U
H22B H 0.1766 0.4209 0.5615 0.136 Uiso 1 1 calc R U
H22C H 0.0114 0.3955 0.5728 0.136 Uiso 1 1 calc R U
N31 N 0.36369(12) 0.06722(8) 0.42431(5) 0.0342(3) Uani 1 1 d D .
H31 H 0.4517(9) 0.0772(12) 0.4435(7) 0.045(5) Uiso 1 1 d D .
C31 C 0.35014(14) -0.01962(9) 0.41242(6) 0.0324(3) Uani 1 1 d . .
C32 C 0.22495(16) -0.05227(10) 0.38054(6) 0.0377(3) Uani 1 1 d . .
H32A H 0.1483 -0.0142 0.3673 0.045 Uiso 1 1 calc R U
C33 C 0.21122(19) -0.13919(11) 0.36804(7) 0.0454(4) Uani 1 1 d . .
H33A H 0.1270 -0.1603 0.3457 0.054 Uiso 1 1 calc R U
C34 C 0.3209(2) -0.19429(10) 0.38837(8) 0.0490(4) Uani 1 1 d . .
F34 F 0.30584(15) -0.27994(7) 0.37605(6) 0.0713(3) Uani 1 1 d . .
C35 C 0.44479(19) -0.16573(11) 0.42039(8) 0.0475(4) Uani 1 1 d . .
H35A H 0.5188 -0.2049 0.4346 0.057 Uiso 1 1 calc R U
C36 C 0.45931(16) -0.07869(10) 0.43149(6) 0.0390(3) Uani 1 1 d . .
H36A H 0.5458 -0.0583 0.4527 0.047 Uiso 1 1 calc R U
N41 N 0.32497(12) 0.25186(8) 0.44798(5) 0.0357(3) Uani 1 1 d D .
H41 H 0.2777(19) 0.2751(12) 0.4772(6) 0.060(6) Uiso 1 1 d D .
C41 C 0.45864(14) 0.29180(9) 0.44250(6) 0.0333(3) Uani 1 1 d . .
C42 C 0.50916(17) 0.35728(10) 0.48072(7) 0.0428(3) Uani 1 1 d . .
H42A H 0.4513 0.3740 0.5115 0.051 Uiso 1 1 calc R U
C43 C 0.64198(19) 0.39839(12) 0.47458(9) 0.0534(4) Uani 1 1 d . .
H43A H 0.6748 0.4429 0.5007 0.064 Uiso 1 1 calc R U
C44 C 0.72478(17) 0.37349(11) 0.43009(9) 0.0508(4) Uani 1 1 d . .
F44 F 0.85608(12) 0.41409(8) 0.42379(7) 0.0781(4) Uani 1 1 d . .
C45 C 0.68109(17) 0.31011(11) 0.39178(8) 0.0476(4) Uani 1 1 d . .
H45A H 0.7403 0.2942 0.3613 0.057 Uiso 1 1 calc R U
C46 C 0.54820(15) 0.26919(10) 0.39816(7) 0.0407(3) Uani 1 1 d . .
H46A H 0.5174 0.2247 0.3717 0.049 Uiso 1 1 calc R U

loop_
_atom_site_aniso_label
_atom_site_aniso_U_11
_atom_site_aniso_U_22
_atom_site_aniso_U_33
_atom_site_aniso_U_23
_atom_site_aniso_U_13
_atom_site_aniso_U_12
Al1 0.02291(18) 0.0330(2) 0.0281(2) 0.00121(15) 0.00320(14) -0.00351(14)
N1 0.0237(5) 0.0299(5) 0.0284(5) 0.0036(4) 0.0050(4) -0.0014(4)
C1 0.0259(6) 0.0344(7) 0.0325(7) 0.0027(5) 0.0011(5) 0.0004(5)
C2 0.0234(6) 0.0448(8) 0.0376(7) 0.0032(6) 0.0009(5) -0.0067(5)
C3 0.0242(6) 0.0359(7) 0.0396(7) 0.0055(6) 0.0064(5) -0.0028(5)
N3 0.0275(5) 0.0355(6) 0.0296(6) 0.0034(4) 0.0063(4) -0.0032(4)
C4 0.0361(7) 0.0539(9) 0.0331(7) 0.0041(6) -0.0026(6) -0.0063(6)
C5 0.0295(6) 0.0603(10) 0.0466(9) 0.0087(7) 0.0112(6) -0.0094(6)
C6 0.0281(6) 0.0300(6) 0.0293(6) 0.0031(5) 0.0062(5) -0.0022(5)
C7 0.0423(7) 0.0313(7) 0.0396(8) 0.0045(6) 0.0139(6) 0.0019(6)
C8 0.0702(11) 0.0287(7) 0.0625(11) 0.0061(7) 0.0357(9) -0.0006(7)
C9 0.0706(11) 0.0369(9) 0.0641(11) 0.0032(8) 0.0415(9) -0.0102(8)
C10 0.0467(8) 0.0374(8) 0.0489(9) -0.0021(6) 0.0253(7) -0.0036(6)
C11 0.0311(6) 0.0296(7) 0.0329(7) 0.0001(5) 0.0072(5) -0.0026(5)
C12 0.0451(8) 0.0326(7) 0.0471(8) 0.0048(6) 0.0163(7) 0.0075(6)
C13 0.0567(9) 0.0416(9) 0.0576(10) -0.0061(7) 0.0141(8) 0.0097(7)
C14 0.0553(10) 0.0548(11) 0.0672(12) 0.0011(9) 0.0051(9) 0.0155(8)
C15 0.0324(6) 0.0301(7) 0.0375(7) -0.0009(5) 0.0080(5) -0.0013(5)
C16 0.0518(8) 0.0367(8) 0.0447(8) -0.0074(6) 0.0034(7) -0.0042(7)
C17 0.0388(7) 0.0415(8) 0.0474(8) -0.0076(7) 0.0048(6) 0.0086(6)
C18 0.0373(7) 0.0398(8) 0.0305(7) 0.0018(6) 0.0080(5) -0.0031(6)
C19 0.0476(8) 0.0486(9) 0.0493(9) -0.0079(7) 0.0082(7) 0.0048(7)
N20 0.0598(8) 0.0492(8) 0.0553(9) -0.0182(7) 0.0223(7) -0.0107(7)
C21 0.0979(18) 0.102(2) 0.0655(14) -0.0408(14) -0.0196(13) 0.0148(15)
C22 0.129(2) 0.0489(12) 0.0978(19) -0.0237(12) 0.0314(17) -0.0058(13)
N31 0.0271(5) 0.0403(7) 0.0343(6) 0.0013(5) -0.0034(4) -0.0001(5)
C31 0.0325(6) 0.0398(7) 0.0254(6) 0.0072(5) 0.0063(5) 0.0016(5)
C32 0.0372(7) 0.0404(8) 0.0353(7) 0.0085(6) 0.0022(6) -0.0023(6)
C33 0.0528(9) 0.0454(9) 0.0387(8) 0.0032(6) 0.0091(7) -0.0116(7)
C34 0.0677(10) 0.0337(8) 0.0488(9) 0.0048(7) 0.0242(8) -0.0006(7)
F34 0.0972(9) 0.0372(5) 0.0833(8) -0.0021(5) 0.0321(7) -0.0020(5)
C35 0.0522(9) 0.0452(9) 0.0471(9) 0.0127(7) 0.0171(7) 0.0131(7)
C36 0.0371(7) 0.0482(9) 0.0323(7) 0.0096(6) 0.0067(5) 0.0075(6)
N41 0.0294(5) 0.0416(7) 0.0367(6) -0.0080(5) 0.0072(5) -0.0066(5)
C41 0.0294(6) 0.0330(7) 0.0374(7) -0.0001(5) 0.0009(5) -0.0024(5)
C42 0.0416(7) 0.0434(8) 0.0439(8) -0.0085(7) 0.0067(6) -0.0081(6)
C43 0.0497(9) 0.0458(9) 0.0644(11) -0.0147(8) 0.0026(8) -0.0179(7)
C44 0.0338(7) 0.0421(9) 0.0774(12) -0.0018(8) 0.0108(7) -0.0125(6)
F44 0.0487(6) 0.0687(8) 0.1202(11) -0.0195(7) 0.0266(6) -0.0318(5)
C45 0.0365(7) 0.0431(9) 0.0652(11) -0.0055(8) 0.0168(7) -0.0046(6)
C46 0.0335(7) 0.0385(8) 0.0511(9) -0.0084(7) 0.0097(6) -0.0051(6)

loop_
_atom_type_symbol
_atom_type_description
_atom_type_scat_dispersion_real
_atom_type_scat_dispersion_imag
_atom_type_scat_source
C C 0.0181 0.0091 'International Tables Vol C Tables 4.2.6.8 and 6.1.1.4'
H H 0.0000 0.0000 'International Tables Vol C Tables 4.2.6.8 and 6.1.1.4'
Al Al 0.2130 0.2455 'International Tables Vol C Tables 4.2.6.8 and 6.1.1.4'
F F 0.0727 0.0534 'International Tables Vol C Tables 4.2.6.8 and 6.1.1.4'
N N 0.0311 0.0180 'International Tables Vol C Tables 4.2.6.8 and 6.1.1.4'

loop_
_geom_angle_atom_site_label_1
_geom_angle_atom_site_label_2
_geom_angle_atom_site_label_3
_geom_angle
N41 Al1 N31 108.82(6)
N41 Al1 N3 108.72(5)
N31 Al1 N3 111.70(5)
N41 Al1 N1 116.71(6)
N31 Al1 N1 113.39(5)
N3 Al1 N1 96.95(5)
C1 N1 C6 120.04(11)
C1 N1 Al1 122.92(9)
C6 N1 Al1 116.95(8)
N1 C1 C2 122.66(12)
N1 C1 C4 119.85(12)
C2 C1 C4 117.49(12)
C1 C2 C3 127.36(12)
N3 C3 C2 122.63(12)
N3 C3 C5 120.47(13)
C2 C3 C5 116.90(12)
C3 N3 C18 119.88(11)
C3 N3 Al1 123.27(9)
C18 N3 Al1 116.85(9)
C7 C6 C11 121.57(12)
C7 C6 N1 117.97(11)
C11 C6 N1 120.28(12)
C8 C7 C6 117.66(13)
C8 C7 C12 118.98(13)
C6 C7 C12 123.35(12)
C9 C8 C7 121.46(15)
C10 C9 C8 120.05(14)
C9 C10 C11 121.17(14)
C10 C11 C6 118.08(13)
C10 C11 C15 118.75(12)
C6 C11 C15 123.14(12)
C7 C12 C14 110.85(14)
C7 C12 C13 112.34(13)
C14 C12 C13 110.20(14)
C11 C15 C16 112.40(12)
C11 C15 C17 110.34(12)
C16 C15 C17 109.81(12)
N3 C18 C19 112.18(12)
N20 C19 C18 112.92(13)
C19 N20 C21 110.70(17)
C19 N20 C22 111.63(18)
C21 N20 C22 109.44(19)
C31 N31 Al1 133.40(9)
N31 C31 C36 121.95(13)
N31 C31 C32 120.89(12)
C36 C31 C32 117.16(14)
C33 C32 C31 121.18(14)
C34 C33 C32 119.17(15)
F34 C34 C33 118.67(17)
F34 C34 C35 119.41(16)
C33 C34 C35 121.91(16)
C34 C35 C36 118.58(15)
C35 C36 C31 121.97(15)
C41 N41 Al1 132.86(10)
N41 C41 C46 121.47(13)
N41 C41 C42 121.44(13)
C46 C41 C42 117.08(13)
C43 C42 C41 121.43(15)
C44 C43 C42 118.76(15)
C45 C44 C43 122.25(14)
C45 C44 F44 118.80(16)
C43 C44 F44 118.95(16)
C44 C45 C46 118.75(15)
C45 C46 C41 121.73(15)

loop_
_geom_bond_atom_site_label_1
_geom_bond_atom_site_label_2
_geom_bond_distance
Al1 N41 1.8114(12)
Al1 N31 1.8203(12)
Al1 N3 1.8828(11)
Al1 N1 1.8860(11)
N1 C1 1.3373(16)
N1 C6 1.4507(16)
C1 C2 1.3985(19)
C1 C4 1.5089(19)
C2 C3 1.404(2)
C3 N3 1.3288(18)
C3 C5 1.5115(18)
N3 C18 1.4750(17)
C6 C7 1.404(2)
C6 C11 1.4061(18)
C7 C8 1.396(2)
C7 C12 1.519(2)
C8 C9 1.381(2)
C9 C10 1.375(2)
C10 C11 1.3954(19)
C11 C15 1.5143(19)
C12 C14 1.527(2)
C12 C13 1.528(2)
C15 C16 1.531(2)
C15 C17 1.5327(19)
C18 C19 1.534(2)
C19 N20 1.450(2)
N20 C21 1.450(3)
N20 C22 1.457(3)
N31 C31 1.3838(19)
C31 C36 1.402(2)
C31 C32 1.405(2)
C32 C33 1.388(2)
C33 C34 1.374(3)
C34 F34 1.369(2)
C34 C35 1.376(3)
C35 C36 1.384(2)
N41 C41 1.3852(17)
C41 C46 1.398(2)
C41 C42 1.400(2)
C42 C43 1.389(2)
C43 C44 1.371(3)
C44 C45 1.361(3)
C44 F44 1.3737(17)
C45 C46 1.389(2)
